data_1507840
loop_
_publ_author_name
'Zhu, Chenjie'
'Yoshimura, Akira'
'Ji, Lei'
'Wei, Yunyang'
'Nemykin, Victor N.'
'Zhdankin, Viktor V.'

_publ_section_title
;
 Design, preparation, X-ray crystal structure, and reactivity of
 o-alkoxyphenyliodonium bis(methoxycarbonyl)methanide, a highly soluble
 carbene precursor.
;
_journal_issue 12
_journal_name_full 'Organic letters'
_journal_page_first 3170
_journal_page_last 3173
_journal_paper_doi 10.1021/ol301268j
_journal_volume 14
_journal_year 2012
_chemical_formula_moiety 'C12 H13 I1 O5'
_chemical_formula_sum 'C12 H13 I O5'
_chemical_formula_weight 364.14
_space_group_IT_number 14
_symmetry_cell_setting monoclinic
_symmetry_space_group_name_Hall '-P 2yn'
_symmetry_space_group_name_H-M 'P 1 21/n 1'
_atom_sites_solution_hydrogens geom
_atom_sites_solution_primary direct
_cell_angle_alpha 90
_cell_angle_beta 90.848(6)
_cell_angle_gamma 90
_cell_formula_units_Z 4
_cell_length_a 8.5395(5)
_cell_length_b 7.7736(5)
_cell_length_c 19.6400(13)
_cell_measurement_reflns_used 2971
_cell_measurement_temperature 123
_cell_measurement_theta_max 25
_cell_measurement_theta_min 2
_cell_volume 1303.61(14)
_computing_cell_refinement 'CrystalClear 2.0'
_computing_data_collection 'CrystalClear 2.0'
_computing_data_reduction 'CrystalStructure 4.0'
_computing_molecular_graphics 'CAMERON (Watkin et al., 1996)'
_computing_publication_material 'CRYSTALS (Betteridge et al., 2003)'
_computing_structure_refinement 'CRYSTALS (Betteridge et al., 2003)'
_computing_structure_solution 'SHELXS 86 (Sheldrick, 1986)'
_diffrn_ambient_temperature 123
_diffrn_measured_fraction_theta_full 0.997
_diffrn_measured_fraction_theta_max 0.997
_diffrn_measurement_device 'Rigaku Rapid II'
_diffrn_measurement_device_type 'Image Plate'
_diffrn_measurement_method \w
_diffrn_radiation_monochromator graphite
_diffrn_radiation_type 'Mo K\a'
_diffrn_radiation_wavelength 0.71075
_diffrn_reflns_av_R_equivalents 0.048
_diffrn_reflns_limit_h_max 11
_diffrn_reflns_limit_h_min -11
_diffrn_reflns_limit_k_max 10
_diffrn_reflns_limit_k_min -10
_diffrn_reflns_limit_l_max 25
_diffrn_reflns_limit_l_min -22
_diffrn_reflns_number 11928
_diffrn_reflns_theta_full 27.483
_diffrn_reflns_theta_max 27.483
_diffrn_reflns_theta_min 3.343
_diffrn_standards_decay_% 0.00
_diffrn_standards_interval_time 2
_diffrn_standards_number 2971
_exptl_absorpt_coefficient_mu 2.467
_exptl_absorpt_correction_T_max 0.50
_exptl_absorpt_correction_T_min 0.26
_exptl_absorpt_correction_type multi-scan
_exptl_absorpt_process_details 'DENZO/SCALEPACK (Otwinowski & Minor, 1997)'
_exptl_crystal_colour colorless
_exptl_crystal_density_diffrn 1.855
_exptl_crystal_density_method 'not measured'
_exptl_crystal_description block
_exptl_crystal_F_000 712
_exptl_crystal_size_max 0.280
_exptl_crystal_size_mid 0.220
_exptl_crystal_size_min 0.100
_refine_diff_density_max 4.40
_refine_diff_density_min -1.63
_refine_ls_extinction_method None
_refine_ls_goodness_of_fit_ref 1.0164
_refine_ls_hydrogen_treatment none
_refine_ls_matrix_type full
_refine_ls_number_parameters 163
_refine_ls_number_reflns 2953
_refine_ls_number_restraints 0
_refine_ls_R_factor_all 0.0485
_refine_ls_R_factor_gt 0.0448
_refine_ls_shift/su_max 0.0005379
_refine_ls_shift/su_mean 0.0000161
_refine_ls_structure_factor_coef Fsqd
_refine_ls_weighting_details
;
 Method= Modified Sheldrick 
 w=1/[\s^2^(F^2^) + ( 0.07P)^2^ + 5.77P] 
 ,where P=(max(Fo^2^,0) + 2Fc^2^)/3 
;
_refine_ls_weighting_scheme calc
_refine_ls_wR_factor_all 0.1206
_refine_ls_wR_factor_gt 0.1177
_refine_ls_wR_factor_ref 0.1206
_reflns_limit_h_max 11
_reflns_limit_h_min -11
_reflns_limit_k_max 10
_reflns_limit_k_min 0
_reflns_limit_l_max 25
_reflns_limit_l_min 0
_reflns_number_gt 2669
_reflns_number_total 2971
_reflns_threshold_expression I>2.0\s(I)
_oxford_diffrn_Wilson_B_factor 0.00
_oxford_diffrn_Wilson_scale 0.00
_oxford_refine_ls_r_factor_ref 0.0485
_oxford_refine_ls_scale 0.694(2)
_oxford_reflns_number_all 2953
_oxford_reflns_threshold_expression_ref I>-10.0\s(I)
_cod_data_source_file ol301268j_si_002.cif
_cod_data_source_block 1
_cod_depositor_comments
;
The following automatic conversions were performed:

'_symmetry_cell_setting' value 'Monoclinic' changed to 'monoclinic'
according to /home/saulius/struct/CIF-dictionaries/cif_core.dic
dictionary named 'cif_core.dic' version 2.4.1 from 2010-06-29.

Automatic conversion script
Id: cif_fix_values 1891 2012-01-12 08:04:46Z andrius 

 Adding full bibliography for 1507840--1507842.cif.
;
_cod_original_sg_symbol_H-M 'P 1 21/n 1 '
_cod_original_formula_sum 'C12 H13 I1 O5'
_cod_database_code 1507840

loop_
_symmetry_equiv_pos_as_xyz
x,y,z
-x,-y,-z
-x+1/2,y+1/2,-z+1/2
x+1/2,-y+1/2,z+1/2

loop_
_atom_site_label
_atom_site_type_symbol
_atom_site_fract_x
_atom_site_fract_y
_atom_site_fract_z
_atom_site_U_iso_or_equiv
_atom_site_occupancy
_atom_site_adp_type
_atom_site_refinement_flags_posn
I1 I 0.94725(3) 0.67366(4) 0.344948(14) 0.0232 1.0000 Uani .
C8 C 0.7878(5) 0.5648(6) 0.2798(2) 0.0237 1.0000 Uani .
C9 C 0.6352(5) 0.5443(6) 0.3091(2) 0.0251 1.0000 Uani .
O3 O 0.5251(4) 0.4915(5) 0.26294(18) 0.0327 1.0000 Uani .
C10 C 0.3702(6) 0.4710(9) 0.2899(3) 0.0413 1.0000 Uani .
O2 O 0.6032(4) 0.5705(5) 0.36845(18) 0.0311 1.0000 Uani .
C11 C 0.8354(5) 0.5260(6) 0.2118(2) 0.0235 1.0000 Uani .
O4 O 0.7488(4) 0.4827(5) 0.16481(17) 0.0283 1.0000 Uani .
O5 O 0.9924(4) 0.5387(5) 0.20372(18) 0.0321 1.0000 Uani .
C12 C 1.0465(7) 0.4966(10) 0.1365(3) 0.0428 1.0000 Uani .
C1 C 1.0406(5) 0.4525(6) 0.3936(2) 0.0218 1.0000 Uani .
C2 C 1.1546(5) 0.4886(6) 0.4431(2) 0.0240 1.0000 Uani .
O1 O 1.1946(4) 0.6571(4) 0.44961(19) 0.0271 1.0000 Uani .
C7 C 1.3230(6) 0.6969(7) 0.4946(3) 0.0301 1.0000 Uani .
C3 C 1.2133(6) 0.3525(7) 0.4817(3) 0.0262 1.0000 Uani .
C4 C 1.1577(6) 0.1875(7) 0.4697(3) 0.0308 1.0000 Uani .
C5 C 1.0470(7) 0.1533(7) 0.4188(3) 0.0333 1.0000 Uani .
C6 C 0.9864(6) 0.2904(7) 0.3803(3) 0.0282 1.0000 Uani .
H9 H 0.3013 0.4254 0.2550 0.0662 1.0000 Uiso R
H10 H 0.3309 0.5805 0.3046 0.0666 1.0000 Uiso R
H8 H 0.3728 0.3936 0.3284 0.0658 1.0000 Uiso R
H13 H 1.1583 0.5043 0.1367 0.0680 1.0000 Uiso R
H12 H 1.0040 0.5786 0.1047 0.0683 1.0000 Uiso R
H11 H 1.0138 0.3820 0.1248 0.0678 1.0000 Uiso R
H7 H 1.3383 0.8182 0.4950 0.0471 1.0000 Uiso R
H5 H 1.3022 0.6601 0.5400 0.0470 1.0000 Uiso R
H6 H 1.4180 0.6429 0.4791 0.0473 1.0000 Uiso R
H1 H 1.2886 0.3738 0.5147 0.0318 1.0000 Uiso R
H2 H 1.1969 0.0972 0.4972 0.0373 1.0000 Uiso R
H3 H 1.0149 0.0421 0.4105 0.0407 1.0000 Uiso R
H4 H 0.9073 0.2729 0.3466 0.0342 1.0000 Uiso R

loop_
_atom_site_aniso_label
_atom_site_aniso_U_11
_atom_site_aniso_U_22
_atom_site_aniso_U_33
_atom_site_aniso_U_23
_atom_site_aniso_U_13
_atom_site_aniso_U_12
I1 0.02058(19) 0.0256(2) 0.02322(19) -0.00010(11) -0.00407(12) -0.00102(10)
C8 0.015(2) 0.028(2) 0.027(2) -0.0036(19) -0.0044(17) -0.0025(16)
C9 0.023(2) 0.025(2) 0.027(2) 0.0015(19) -0.0013(18) 0.0016(18)
O3 0.0182(16) 0.052(2) 0.0283(18) -0.0094(17) -0.0025(13) -0.0008(15)
C10 0.018(2) 0.060(4) 0.046(3) -0.013(3) 0.000(2) -0.004(2)
O2 0.0245(17) 0.044(2) 0.0246(17) -0.0027(15) 0.0009(14) -0.0019(15)
C11 0.022(2) 0.024(2) 0.025(2) 0.0020(18) 0.0003(17) 0.0005(17)
O4 0.0277(17) 0.0339(18) 0.0233(16) -0.0002(14) -0.0028(13) -0.0017(14)
O5 0.0204(16) 0.049(2) 0.0271(18) -0.0046(16) 0.0030(14) -0.0040(15)
C12 0.033(3) 0.068(4) 0.029(3) -0.007(3) 0.011(2) 0.000(3)
C1 0.019(2) 0.027(2) 0.019(2) -0.0001(17) 0.0008(16) 0.0032(17)
C2 0.020(2) 0.028(2) 0.024(2) -0.0011(19) 0.0047(17) 0.0016(17)
O1 0.0238(17) 0.0273(17) 0.0299(18) -0.0001(14) -0.0064(14) 0.0009(13)
C7 0.025(2) 0.034(3) 0.032(3) 0.000(2) -0.006(2) -0.0037(19)
C3 0.022(2) 0.032(2) 0.024(2) 0.0017(19) 0.0012(18) 0.0060(18)
C4 0.030(3) 0.029(2) 0.034(3) 0.004(2) 0.003(2) 0.006(2)
C5 0.033(3) 0.026(2) 0.042(3) -0.003(2) 0.004(2) -0.0003(19)
C6 0.022(2) 0.035(3) 0.028(2) -0.008(2) -0.0013(19) -0.0024(19)

loop_
_atom_type_symbol
_atom_type_scat_dispersion_real
_atom_type_scat_dispersion_imag
_atom_type_scat_Cromer_Mann_a1
_atom_type_scat_Cromer_Mann_b1
_atom_type_scat_Cromer_Mann_a2
_atom_type_scat_Cromer_Mann_b2
_atom_type_scat_Cromer_Mann_a3
_atom_type_scat_Cromer_Mann_b3
_atom_type_scat_Cromer_Mann_a4
_atom_type_scat_Cromer_Mann_b4
_atom_type_scat_Cromer_Mann_c
_atom_type_scat_source
C 0.0033 0.0016 2.3100 20.8439 1.0200 10.2075 1.5886 0.5687 0.8650 51.6512 0.2156 'International Tables Vol C 4.2.6.8 and 6.1.1.4'
H 0.0000 0.0000 0.4930 10.5109 0.3229 26.1257 0.1402 3.1424 0.0408 57.7998 0.0030 'International Tables Vol C 4.2.6.8 and 6.1.1.4'
I -0.4742 1.8119 20.1472 4.3470 18.9949 0.3814 7.5138 27.7660 2.2735 66.8776 4.0712 'International Tables Vol C 4.2.6.8 and 6.1.1.4'
O 0.0106 0.0060 3.0485 13.2771 2.2868 5.7011 1.5463 0.3239 0.8670 32.9089 0.2508 'International Tables Vol C 4.2.6.8 and 6.1.1.4'

loop_
_geom_angle_atom_site_label_1
_geom_angle_atom_site_label_2
_geom_angle_atom_site_label_3
_geom_angle
_geom_angle_publ_flag
C8 I1 C1 100.93(18) yes
I1 C8 C9 113.3(3) yes
I1 C8 C11 118.4(3) yes
C9 C8 C11 128.2(4) yes
C8 C9 O3 112.8(4) yes
C8 C9 O2 125.5(4) yes
O3 C9 O2 121.7(4) yes
C9 O3 C10 114.7(4) yes
O3 C10 H9 109.4 no
O3 C10 H10 109.8 no
H9 C10 H10 109.1 no
O3 C10 H8 110.2 no
H9 C10 H8 109.6 no
H10 C10 H8 108.6 no
C8 C11 O4 125.8(4) yes
C8 C11 O5 112.8(4) yes
O4 C11 O5 121.4(4) yes
C11 O5 C12 114.9(4) yes
O5 C12 H13 108.4 no
O5 C12 H12 108.8 no
H13 C12 H12 109.2 no
O5 C12 H11 109.5 no
H13 C12 H11 110.1 no
H12 C12 H11 110.8 no
I1 C1 C2 113.9(3) yes
I1 C1 C6 122.6(4) yes
C2 C1 C6 123.4(4) yes
C1 C2 O1 115.6(4) yes
C1 C2 C3 118.0(5) yes
O1 C2 C3 126.4(4) yes
C2 O1 C7 117.1(4) yes
O1 C7 H7 108.8 no
O1 C7 H5 111.1 no
H7 C7 H5 108.4 no
O1 C7 H6 110.5 no
H7 C7 H6 108.5 no
H5 C7 H6 109.4 no
C2 C3 C4 119.4(5) yes
C2 C3 H1 119.3 no
C4 C3 H1 121.3 no
C3 C4 C5 121.8(5) yes
C3 C4 H2 118.1 no
C5 C4 H2 120.1 no
C4 C5 C6 119.0(5) yes
C4 C5 H3 120.4 no
C6 C5 H3 120.7 no
C5 C6 C1 118.5(5) yes
C5 C6 H4 121.4 no
C1 C6 H4 120.1 no

loop_
_geom_bond_atom_site_label_1
_geom_bond_atom_site_label_2
_geom_bond_distance
_geom_bond_publ_flag
I1 C8 2.038(4) yes
I1 C1 2.117(5) yes
C8 C9 1.441(6) yes
C8 C11 1.435(7) yes
C9 O3 1.360(6) yes
C9 O2 1.218(6) yes
O3 C10 1.441(6) yes
C10 H9 0.964 no
C10 H10 0.962 no
C10 H8 0.966 no
C11 O4 1.221(6) yes
C11 O5 1.356(6) yes
O5 C12 1.442(6) yes
C12 H13 0.957 no
C12 H12 0.960 no
C12 H11 0.961 no
C1 C2 1.394(6) yes
C1 C6 1.366(7) yes
C2 O1 1.359(6) yes
C2 C3 1.392(7) yes
O1 C7 1.432(6) yes
C7 H7 0.953 no
C7 H5 0.955 no
C7 H6 0.966 no
C3 C4 1.387(7) yes
C3 H1 0.921 no
C4 C5 1.390(8) yes
C4 H2 0.945 no
C5 C6 1.401(8) yes
C5 H3 0.921 no
C6 H4 0.949 no

loop_
_geom_hbond_atom_site_label_D
_geom_hbond_atom_site_label_H
_geom_hbond_atom_site_label_A
_geom_hbond_site_symmetry_A
_geom_hbond_angle_DHA
_geom_hbond_distance_DH
_geom_hbond_distance_HA
_geom_hbond_distance_DA
_geom_hbond_publ_flag
C3 H1 O2 2_766 157.25(14) 0.92115 2.499 3.367(7) yes

loop_
_cod_related_entry_id
_cod_related_entry_code
_cod_related_entry_database
1 30651941 ChemSpider
